data_4065041
loop_
_publ_author_name
'Yao, Zi-Jian'
'Jin, Guo-Xin'

_publ_section_title
;
 Monophosphine-o-Carborane Sulfide as a Noninnocent Ligand for C,S,
 S,S&#x2032;, and B,S,S&#x2032; Coordination Modes of Half-Sandwich
 Iridium and Rhodium Complexes
;
_journal_issue 20
_journal_name_full Organometallics
_journal_page_first 5365
_journal_paper_doi 10.1021/om200528q
_journal_volume 30
_journal_year 2011
_chemical_formula_sum 'C24 H35 B10 Cl P Rh S2'
_chemical_formula_weight 665.07
_chemical_name_systematic
; 
 ? 
;
_space_group_IT_number 1
_symmetry_cell_setting triclinic
_symmetry_space_group_name_Hall 'P 1'
_symmetry_space_group_name_H-M 'P 1'
_atom_sites_solution_hydrogens geom
_atom_sites_solution_primary direct
_atom_sites_solution_secondary difmap
_audit_creation_method SHELXL-97
_cell_angle_alpha 78.644(7)
_cell_angle_beta 87.963(7)
_cell_angle_gamma 77.167(6)
_cell_formula_units_Z 2
_cell_length_a 11.596(5)
_cell_length_b 12.077(5)
_cell_length_c 12.949(6)
_cell_measurement_reflns_used 4308
_cell_measurement_temperature 296(2)
_cell_measurement_theta_max 27.07
_cell_measurement_theta_min 2.40
_cell_volume 1733.5(13)
_computing_cell_refinement 'Bruker SAINT'
_computing_data_collection 'Bruker APEX2'
_computing_data_reduction 'Bruker SAINT'
_computing_molecular_graphics 'Bruker SHELXTL'
_computing_publication_material 'Bruker SHELXTL'
_computing_structure_refinement 'SHELXL-97 (Sheldrick, 1997)'
_computing_structure_solution 'SHELXS-97 (Sheldrick, 1990)'
_diffrn_ambient_temperature 296(2)
_diffrn_measured_fraction_theta_full 0.982
_diffrn_measured_fraction_theta_max 0.982
_diffrn_measurement_device_type 'Bruker APEX-II CCD'
_diffrn_measurement_method '\f and \w scans'
_diffrn_radiation_monochromator graphite
_diffrn_radiation_source 'fine-focus sealed tube'
_diffrn_radiation_type MoK\a
_diffrn_radiation_wavelength 0.71073
_diffrn_reflns_av_R_equivalents 0.0241
_diffrn_reflns_av_sigmaI/netI 0.0650
_diffrn_reflns_limit_h_max 13
_diffrn_reflns_limit_h_min -14
_diffrn_reflns_limit_k_max 13
_diffrn_reflns_limit_k_min -15
_diffrn_reflns_limit_l_max 16
_diffrn_reflns_limit_l_min -16
_diffrn_reflns_number 12106
_diffrn_reflns_theta_full 27.01
_diffrn_reflns_theta_max 27.01
_diffrn_reflns_theta_min 1.76
_diffrn_standards_decay_% 4.09
_exptl_absorpt_coefficient_mu 0.751
_exptl_absorpt_correction_T_max 0.9563
_exptl_absorpt_correction_T_min 0.9153
_exptl_absorpt_correction_type multi-scan
_exptl_absorpt_process_details sadabs
_exptl_crystal_colour red
_exptl_crystal_density_diffrn 1.274
_exptl_crystal_density_method 'not measured'
_exptl_crystal_description prism
_exptl_crystal_F_000 676
_exptl_crystal_size_max 0.12
_exptl_crystal_size_mid 0.08
_exptl_crystal_size_min 0.06
_platon_squeeze_details ' '
_refine_diff_density_max 0.781
_refine_diff_density_min -1.175
_refine_diff_density_rms 0.190
_refine_ls_abs_structure_details 'Flack H D (1983), Acta Cryst. A39, 876-881'
_refine_ls_abs_structure_Flack 0.00(7)
_refine_ls_extinction_method none
_refine_ls_goodness_of_fit_ref 1.033
_refine_ls_hydrogen_treatment constr
_refine_ls_matrix_type full
_refine_ls_number_parameters 722
_refine_ls_number_reflns 9865
_refine_ls_number_restraints 48
_refine_ls_restrained_S_all 1.037
_refine_ls_R_factor_all 0.0794
_refine_ls_R_factor_gt 0.0619
_refine_ls_shift/su_max 0.005
_refine_ls_shift/su_mean 0.000
_refine_ls_structure_factor_coef Fsqd
_refine_ls_weighting_details 'calc w=1/[\s^2^(Fo^2^)+(0.1518P)^2^+0.0000P] where P=(Fo^2^+2Fc^2^)/3'
_refine_ls_weighting_scheme calc
_refine_ls_wR_factor_gt 0.1862
_refine_ls_wR_factor_ref 0.2090
_reflns_number_gt 7881
_reflns_number_total 9865
_reflns_threshold_expression >2sigma(I)
_cod_data_source_file om200528q_si_001.cif
_cod_data_source_block 6
_cod_depositor_comments
;
The following automatic conversions were performed:

'_symmetry_cell_setting' value 'Triclinic' changed to 'triclinic'
according to /home/saulius/struct/CIF-dictionaries/cif_core.dic
dictionary named 'cif_core.dic' version 2.4.1 from 2010-06-29.

Automatic conversion script
Id: cif_fix_values 1715 2011-07-08 13:25:40Z adriana 
;
_cod_original_cell_volume 1733.3(13)
_cod_original_sg_symbol_H-M P1
_cod_database_code 4065041

loop_
_symmetry_equiv_pos_as_xyz
'x, y, z'

loop_
_atom_site_label
_atom_site_type_symbol
_atom_site_fract_x
_atom_site_fract_y
_atom_site_fract_z
_atom_site_U_iso_or_equiv
_atom_site_adp_type
_atom_site_occupancy
_atom_site_symmetry_multiplicity
_atom_site_calc_flag
_atom_site_refinement_flags
Rh1 Rh 0.60569(5) 0.39691(5) 0.43633(5) 0.0332(2) Uani 1 1 d .
S1 S 0.5560(2) 0.4551(2) 0.6009(2) 0.0426(6) Uani 1 1 d .
S2 S 0.5579(2) 0.2115(2) 0.4968(2) 0.0383(5) Uani 1 1 d .
Cl1 Cl 0.4032(2) 0.4873(3) 0.3873(3) 0.0508(8) Uani 1 1 d .
P1 P 0.5071(2) 0.1784(2) 0.6477(2) 0.0350(5) Uani 1 1 d .
B3 B 0.5350(13) 0.3215(14) 0.8147(12) 0.054(3) Uani 1 1 d .
H3 H 0.4391 0.3578 0.8126 0.065 Uiso 1 1 calc R
B4 B 0.6413(15) 0.3995(16) 0.8265(12) 0.060(4) Uani 1 1 d .
H4 H 0.6119 0.4902 0.8356 0.072 Uiso 1 1 calc R
B5 B 0.7742(15) 0.3548(15) 0.7446(14) 0.062(4) Uani 1 1 d .
H5 H 0.8298 0.4118 0.7027 0.074 Uiso 1 1 calc R
B6 B 0.7397(11) 0.2274(14) 0.6928(12) 0.056(4) Uani 1 1 d .
H6 H 0.7732 0.2049 0.6173 0.067 Uiso 1 1 calc R
B7 B 0.7208(13) 0.1281(14) 0.8009(13) 0.060(4) Uani 1 1 d .
H7 H 0.7482 0.0381 0.7894 0.072 Uiso 1 1 calc R
B8 B 0.5938(16) 0.1709(14) 0.8792(14) 0.068(5) Uani 1 1 d .
H8 H 0.5397 0.1119 0.9203 0.081 Uiso 1 1 calc R
B9 B 0.6253(18) 0.302(2) 0.9271(18) 0.075(5) Uani 1 1 d U
H9 H 0.5890 0.3303 0.9995 0.090 Uiso 1 1 calc R
B10 B 0.7697(15) 0.304(2) 0.8906(12) 0.074(5) Uani 1 1 d .
H10 H 0.8304 0.3299 0.9399 0.089 Uiso 1 1 calc R
B11 B 0.8246(14) 0.1970(18) 0.8195(15) 0.077(6) Uani 1 1 d .
H11 H 0.9187 0.1532 0.8257 0.092 Uiso 1 1 calc R
B12 B 0.7361(17) 0.169(2) 0.9246(14) 0.081(6) Uani 1 1 d .
H12 H 0.7689 0.1077 0.9977 0.098 Uiso 1 1 calc R
C1 C 0.6337(11) 0.3563(11) 0.7062(12) 0.052(3) Uani 1 1 d .
C2 C 0.6005(8) 0.2174(10) 0.7439(8) 0.039(2) Uani 1 1 d .
C3 C 0.3544(8) 0.2441(9) 0.6683(9) 0.042(2) Uani 1 1 d D
C4 C 0.2871(9) 0.3116(9) 0.5881(10) 0.047(3) Uani 1 1 d D
H4A H 0.3189 0.3229 0.5209 0.057 Uiso 1 1 calc R
C5 C 0.1713(10) 0.3645(13) 0.6037(14) 0.067(4) Uani 1 1 d .
H5A H 0.1287 0.4159 0.5478 0.080 Uiso 1 1 calc R
C6 C 0.1199(12) 0.3446(16) 0.694(2) 0.093(8) Uani 1 1 d .
H6A H 0.0397 0.3761 0.7003 0.111 Uiso 1 1 calc R
C7 C 0.1847(11) 0.2756(14) 0.7839(13) 0.067(4) Uani 1 1 d .
H7A H 0.1493 0.2648 0.8497 0.081 Uiso 1 1 calc R
C8 C 0.3033(10) 0.2242(11) 0.7704(10) 0.051(3) Uani 1 1 d .
H8A H 0.3484 0.1775 0.8272 0.061 Uiso 1 1 calc R
C9 C 0.5318(10) 0.0242(10) 0.6782(10) 0.046(3) Uani 1 1 d .
C10 C 0.6261(11) -0.0408(10) 0.6384(10) 0.060(4) Uani 1 1 d .
H10A H 0.6784 -0.0056 0.5946 0.072 Uiso 1 1 calc R
C11 C 0.6451(17) -0.1632(15) 0.664(2) 0.108(8) Uani 1 1 d D
H11A H 0.7157 -0.2071 0.6436 0.129 Uiso 1 1 calc R
C12 C 0.5621(16) -0.2203(13) 0.7175(18) 0.093(6) Uani 1 1 d D
H12A H 0.5739 -0.3004 0.7272 0.111 Uiso 1 1 calc R
C13 C 0.4664(15) -0.1589(13) 0.7545(13) 0.071(4) Uani 1 1 d .
H13 H 0.4134 -0.1965 0.7950 0.085 Uiso 1 1 calc R
C14 C 0.4436(11) -0.0351(10) 0.7329(12) 0.065(4) Uani 1 1 d .
H14 H 0.3727 0.0076 0.7536 0.078 Uiso 1 1 calc R
C15 C 0.7953(10) 0.3535(12) 0.4059(9) 0.046(3) Uani 1 1 d .
C16 C 0.7299(10) 0.3276(10) 0.3242(12) 0.055(3) Uani 1 1 d .
C17 C 0.6519(11) 0.4371(10) 0.2708(8) 0.046(3) Uani 1 1 d .
C18 C 0.6661(9) 0.5290(9) 0.3206(7) 0.037(2) Uani 1 1 d U
C19 C 0.7567(9) 0.4770(10) 0.4062(11) 0.046(3) Uani 1 1 d .
C20 C 0.8976(11) 0.2765(14) 0.4603(11) 0.076(6) Uani 1 1 d .
H20A H 0.8726 0.2208 0.5149 0.113 Uiso 1 1 calc R
H20B H 0.9421 0.3204 0.4908 0.113 Uiso 1 1 calc R
H20C H 0.9463 0.2370 0.4113 0.113 Uiso 1 1 calc R
C21 C 0.7516(18) 0.2159(18) 0.296(2) 0.111(8) Uani 1 1 d .
H21A H 0.7928 0.2185 0.2303 0.167 Uiso 1 1 calc R
H21B H 0.6777 0.1947 0.2891 0.167 Uiso 1 1 calc R
H21C H 0.7989 0.1598 0.3498 0.167 Uiso 1 1 calc R
C22 C 0.5775(18) 0.459(2) 0.1751(12) 0.107(8) Uani 1 1 d .
H22A H 0.5004 0.5029 0.1872 0.160 Uiso 1 1 calc R
H22B H 0.5704 0.3859 0.1593 0.160 Uiso 1 1 calc R
H22C H 0.6135 0.5006 0.1169 0.160 Uiso 1 1 calc R
C23 C 0.6135(13) 0.6515(15) 0.2974(18) 0.090(6) Uani 1 1 d .
H23A H 0.5702 0.6702 0.2322 0.135 Uiso 1 1 calc R
H23B H 0.6746 0.6945 0.2915 0.135 Uiso 1 1 calc R
H23C H 0.5608 0.6713 0.3531 0.135 Uiso 1 1 calc R
C24 C 0.8055(17) 0.5410(16) 0.4743(18) 0.090(5) Uani 1 1 d .
H24A H 0.8723 0.5674 0.4405 0.136 Uiso 1 1 calc R
H24B H 0.8301 0.4908 0.5406 0.136 Uiso 1 1 calc R
H24C H 0.7459 0.6064 0.4860 0.136 Uiso 1 1 calc R
Rh2 Rh 0.10491(6) 0.88012(6) 0.48746(6) 0.0360(2) Uani 1 1 d .
S3 S 0.0628(3) 1.0079(2) 0.3220(3) 0.0481(7) Uani 1 1 d .
S4 S 0.0520(2) 0.7247(2) 0.4239(2) 0.0405(6) Uani 1 1 d .
Cl2 Cl -0.0968(3) 0.9574(3) 0.5308(3) 0.0610(9) Uani 1 1 d .
P2 P -0.0001(2) 0.7578(2) 0.2735(2) 0.0390(6) Uani 1 1 d .
B15 B 0.2365(10) 0.8165(13) 0.2273(11) 0.048(3) Uani 1 1 d .
H15 H 0.2703 0.7630 0.3035 0.057 Uiso 1 1 calc R
B16 B 0.2737(11) 0.9507(15) 0.1770(12) 0.053(3) Uani 1 1 d .
H16 H 0.3346 0.9841 0.2197 0.064 Uiso 1 1 calc R
B17 B 0.1521(13) 1.0489(19) 0.1054(15) 0.073(5) Uani 1 1 d .
H17 H 0.1328 1.1428 0.1032 0.087 Uiso 1 1 calc R
B18 B 0.0420(13) 0.9677(15) 0.1069(12) 0.059(4) Uani 1 1 d .
H18 H -0.0521 1.0112 0.1049 0.071 Uiso 1 1 calc R
B19 B 0.0920(14) 0.8419(17) 0.0435(12) 0.060(4) Uani 1 1 d .
H19 H 0.0341 0.8027 0.0032 0.073 Uiso 1 1 calc R
B20 B 0.2097(13) 0.7525(15) 0.1185(12) 0.057(4) Uani 1 1 d .
H20 H 0.2248 0.6582 0.1245 0.069 Uiso 1 1 calc R
B21 B 0.3254(12) 0.8245(18) 0.1136(11) 0.063(4) Uani 1 1 d .
H21 H 0.4174 0.7748 0.1163 0.075 Uiso 1 1 calc R
B22 B 0.2732(12) 0.9703(17) 0.0339(12) 0.066(5) Uani 1 1 d .
H22 H 0.3335 1.0167 -0.0151 0.079 Uiso 1 1 calc R
B23 B 0.1291(15) 0.9808(17) -0.0088(11) 0.064(5) Uani 1 1 d .
H23 H 0.0927 1.0330 -0.0848 0.076 Uiso 1 1 calc R
B24 B 0.2361(14) 0.8577(19) -0.0015(13) 0.072(5) Uani 1 1 d .
H24 H 0.2727 0.8335 -0.0754 0.087 Uiso 1 1 calc R
C25 C 0.1337(10) 0.9494(11) 0.2155(10) 0.046(3) Uani 1 1 d .
C26 C 0.0986(9) 0.8359(11) 0.1788(8) 0.046(3) Uani 1 1 d .
C27 C 0.0151(10) 0.6176(10) 0.2433(10) 0.049(3) Uani 1 1 d .
C28 C -0.0685(13) 0.5929(15) 0.1811(14) 0.070(4) Uani 1 1 d .
H28 H -0.1338 0.6501 0.1538 0.084 Uiso 1 1 calc R
C29 C -0.052(2) 0.476(2) 0.1593(18) 0.105(7) Uani 1 1 d U
H29 H -0.1039 0.4630 0.1121 0.126 Uiso 1 1 calc R
C30 C 0.034(2) 0.386(2) 0.205(2) 0.131(9) Uani 1 1 d U
H30 H 0.0389 0.3104 0.1977 0.157 Uiso 1 1 calc R
C31 C 0.117(2) 0.4185(17) 0.263(2) 0.108(7) Uani 1 1 d DU
H31 H 0.1803 0.3606 0.2918 0.130 Uiso 1 1 calc R
C32 C 0.1115(14) 0.5347(12) 0.2813(14) 0.076(5) Uani 1 1 d D
H32 H 0.1714 0.5512 0.3176 0.091 Uiso 1 1 calc R
C33 C -0.1513(7) 0.8377(8) 0.2507(7) 0.054(3) Uani 1 1 d G
C34 C -0.2138(8) 0.8705(9) 0.3396(8) 0.082(6) Uani 1 1 d G
H34 H -0.1769 0.8502 0.4054 0.099 Uiso 1 1 calc R
C35 C -0.3323(9) 0.9341(10) 0.3286(10) 0.095(6) Uani 1 1 d GU
H35 H -0.3734 0.9557 0.3871 0.114 Uiso 1 1 calc R
C36 C -0.3884(9) 0.9650(11) 0.2285(11) 0.092(7) Uani 1 1 d G
H36 H -0.4663 1.0068 0.2213 0.110 Uiso 1 1 calc R
C37 C -0.3259(9) 0.9322(12) 0.1396(10) 0.111(7) Uani 1 1 d GU
H37 H -0.3628 0.9525 0.0738 0.133 Uiso 1 1 calc R
C38 C -0.2074(8) 0.8685(10) 0.1506(8) 0.088(6) Uani 1 1 d G
H38 H -0.1664 0.8470 0.0922 0.106 Uiso 1 1 calc R
C39 C 0.2941(9) 0.8226(10) 0.5245(10) 0.041(3) Uani 1 1 d .
C40 C 0.2568(10) 0.9532(12) 0.5261(10) 0.049(3) Uani 1 1 d .
C41 C 0.1660(11) 0.9520(13) 0.6092(10) 0.057(3) Uani 1 1 d .
C42 C 0.1521(12) 0.8390(12) 0.6550(10) 0.052(3) Uani 1 1 d .
C43 C 0.2329(10) 0.7584(10) 0.6014(9) 0.047(3) Uani 1 1 d .
C44 C 0.4000(10) 0.7768(12) 0.4587(11) 0.054(3) Uani 1 1 d .
H44A H 0.4695 0.7496 0.5026 0.082 Uiso 1 1 calc R
H44B H 0.4124 0.8379 0.4025 0.082 Uiso 1 1 calc R
H44C H 0.3846 0.7142 0.4296 0.082 Uiso 1 1 calc R
C45 C 0.3004(15) 1.0417(16) 0.4704(14) 0.075(5) Uani 1 1 d .
H45A H 0.2972 1.0996 0.5123 0.113 Uiso 1 1 calc R
H45B H 0.2540 1.0749 0.4074 0.113 Uiso 1 1 calc R
H45C H 0.3810 1.0133 0.4520 0.113 Uiso 1 1 calc R
C46 C 0.1055(13) 1.0554(15) 0.6541(15) 0.079(5) Uani 1 1 d .
H46A H 0.0253 1.0505 0.6710 0.118 Uiso 1 1 calc R
H46B H 0.1061 1.1248 0.6032 0.118 Uiso 1 1 calc R
H46C H 0.1465 1.0569 0.7167 0.118 Uiso 1 1 calc R
C47 C 0.0729(16) 0.817(2) 0.7378(14) 0.090(6) Uani 1 1 d .
H47A H 0.0571 0.8806 0.7748 0.136 Uiso 1 1 calc R
H47B H 0.1074 0.7471 0.7855 0.136 Uiso 1 1 calc R
H47C H 0.0003 0.8096 0.7094 0.136 Uiso 1 1 calc R
C48 C 0.2514(13) 0.6295(10) 0.6232(11) 0.058(3) Uani 1 1 d .
H48A H 0.3112 0.5980 0.5774 0.086 Uiso 1 1 calc R
H48B H 0.1787 0.6082 0.6113 0.086 Uiso 1 1 calc R
H48C H 0.2761 0.5995 0.6952 0.086 Uiso 1 1 calc R

loop_
_atom_site_aniso_label
_atom_site_aniso_U_11
_atom_site_aniso_U_22
_atom_site_aniso_U_33
_atom_site_aniso_U_23
_atom_site_aniso_U_13
_atom_site_aniso_U_12
Rh1 0.0296(4) 0.0280(4) 0.0397(4) -0.0034(3) 0.0015(3) -0.0042(3)
S1 0.0399(13) 0.0367(13) 0.0472(14) -0.0104(11) -0.0012(11) 0.0019(10)
S2 0.0419(13) 0.0300(12) 0.0433(13) -0.0045(10) 0.0064(10) -0.0116(10)
Cl1 0.0334(13) 0.0502(16) 0.0608(17) -0.0005(14) -0.0068(12) 0.0000(11)
P1 0.0271(11) 0.0329(12) 0.0429(13) -0.0017(11) 0.0048(10) -0.0081(9)
B3 0.049(7) 0.063(9) 0.055(8) -0.019(7) 0.007(6) -0.021(7)
B4 0.072(10) 0.066(10) 0.046(7) 0.004(7) 0.007(7) -0.036(8)
B5 0.065(9) 0.060(9) 0.067(9) -0.017(8) -0.007(7) -0.024(7)
B6 0.036(6) 0.061(8) 0.058(8) 0.018(7) 0.001(6) -0.010(6)
B7 0.053(8) 0.055(8) 0.062(9) 0.019(7) -0.017(7) -0.012(6)
B8 0.072(10) 0.047(8) 0.071(10) -0.001(7) -0.028(8) 0.008(7)
B9 0.076(10) 0.094(12) 0.075(10) -0.032(9) -0.004(8) -0.041(9)
B10 0.063(9) 0.119(16) 0.043(7) -0.007(9) -0.011(7) -0.033(10)
B11 0.047(8) 0.095(13) 0.072(10) 0.028(10) -0.023(7) -0.017(8)
B12 0.076(11) 0.096(14) 0.061(10) 0.025(10) -0.024(9) -0.028(10)
C1 0.038(6) 0.047(6) 0.077(9) -0.029(6) -0.012(6) -0.006(5)
C2 0.028(4) 0.047(6) 0.036(5) 0.003(4) 0.005(4) -0.008(4)
C3 0.026(4) 0.037(5) 0.061(7) -0.010(5) 0.015(4) -0.007(4)
C4 0.029(5) 0.034(5) 0.084(8) -0.013(5) -0.011(5) -0.013(4)
C5 0.023(5) 0.071(9) 0.103(11) -0.012(8) 0.004(7) -0.009(5)
C6 0.028(6) 0.075(11) 0.20(2) -0.088(13) -0.005(10) -0.007(7)
C7 0.043(7) 0.076(9) 0.082(9) -0.016(8) 0.034(7) -0.015(6)
C8 0.041(6) 0.051(7) 0.056(7) -0.010(5) 0.006(5) -0.002(5)
C9 0.041(5) 0.038(5) 0.058(7) -0.009(5) 0.003(5) -0.009(4)
C10 0.066(7) 0.035(6) 0.060(7) 0.021(5) 0.032(6) -0.001(5)
C11 0.090(13) 0.055(10) 0.18(2) -0.035(13) -0.051(15) 0.005(10)
C12 0.087(12) 0.037(7) 0.144(18) 0.006(9) -0.006(12) -0.012(7)
C13 0.084(10) 0.057(8) 0.072(9) -0.001(7) 0.003(8) -0.029(8)
C14 0.054(7) 0.033(6) 0.090(10) 0.023(6) 0.020(7) -0.005(5)
C15 0.031(5) 0.064(8) 0.036(5) 0.006(5) 0.010(4) -0.012(5)
C16 0.040(6) 0.037(6) 0.085(9) -0.007(6) 0.005(6) -0.007(5)
C17 0.059(7) 0.042(6) 0.028(5) 0.008(4) 0.013(5) -0.006(5)
C18 0.044(4) 0.038(4) 0.027(3) 0.007(3) 0.014(3) -0.016(3)
C19 0.026(4) 0.040(5) 0.074(8) -0.012(5) -0.004(5) -0.011(4)
C20 0.040(6) 0.090(11) 0.061(7) 0.045(8) 0.027(6) 0.005(6)
C21 0.094(13) 0.086(13) 0.16(2) -0.063(14) 0.057(14) -0.006(10)
C22 0.110(15) 0.15(2) 0.041(8) -0.015(10) -0.033(9) 0.022(14)
C23 0.043(7) 0.067(10) 0.156(18) -0.037(11) 0.009(9) 0.009(7)
C24 0.080(11) 0.071(11) 0.127(16) -0.016(11) -0.005(11) -0.031(9)
Rh2 0.0295(4) 0.0330(4) 0.0459(4) -0.0120(3) 0.0086(3) -0.0051(3)
S3 0.0455(14) 0.0332(13) 0.0602(16) -0.0038(12) 0.0039(13) -0.0022(11)
S4 0.0449(13) 0.0346(13) 0.0411(13) -0.0025(11) 0.0061(11) -0.0120(10)
Cl2 0.0331(13) 0.072(2) 0.080(2) -0.0339(18) 0.0181(14) -0.0028(13)
P2 0.0278(11) 0.0408(14) 0.0472(14) -0.0004(12) 0.0035(10) -0.0124(10)
B15 0.025(5) 0.065(8) 0.048(7) -0.010(6) 0.003(5) 0.001(5)
B16 0.035(6) 0.081(10) 0.050(7) -0.014(7) 0.000(5) -0.024(6)
B17 0.038(7) 0.092(13) 0.078(11) 0.016(10) 0.006(7) -0.022(8)
B18 0.050(8) 0.065(9) 0.053(8) 0.018(7) -0.005(6) -0.017(7)
B19 0.052(8) 0.087(11) 0.041(7) 0.006(7) -0.003(6) -0.029(8)
B20 0.050(7) 0.068(9) 0.049(7) -0.002(7) 0.011(6) -0.011(7)
B21 0.036(6) 0.111(13) 0.038(6) -0.011(8) 0.015(5) -0.015(7)
B22 0.039(7) 0.101(13) 0.046(7) 0.024(8) 0.008(6) -0.026(7)
B23 0.067(10) 0.089(12) 0.035(6) 0.015(7) 0.003(6) -0.042(9)
B24 0.052(8) 0.108(15) 0.050(8) -0.008(9) 0.010(7) -0.010(9)
C25 0.036(6) 0.044(6) 0.051(6) 0.000(5) 0.001(5) -0.004(5)
C26 0.032(5) 0.070(8) 0.028(5) 0.011(5) -0.006(4) -0.011(5)
C27 0.048(6) 0.044(6) 0.060(7) -0.008(5) 0.016(5) -0.020(5)
C28 0.052(7) 0.089(11) 0.086(10) -0.039(9) 0.008(7) -0.034(7)
C29 0.117(13) 0.123(13) 0.106(12) -0.062(11) -0.017(10) -0.055(11)
C30 0.124(14) 0.114(13) 0.185(17) -0.100(13) -0.036(13) -0.018(11)
C31 0.118(13) 0.094(12) 0.140(14) -0.072(11) -0.035(11) -0.031(10)
C32 0.081(10) 0.057(8) 0.106(12) -0.046(8) -0.042(9) -0.015(7)
C33 0.036(5) 0.048(6) 0.069(8) 0.020(6) 0.006(5) -0.015(5)
C34 0.041(7) 0.045(7) 0.162(18) -0.024(9) -0.018(9) -0.006(6)
C35 0.044(7) 0.084(10) 0.146(14) -0.009(10) 0.015(9) -0.007(7)
C36 0.053(9) 0.065(10) 0.149(19) 0.009(12) -0.015(11) -0.019(8)
C37 0.067(9) 0.127(14) 0.130(14) 0.035(12) -0.035(10) -0.048(10)
C38 0.042(7) 0.091(12) 0.117(14) 0.032(11) -0.022(8) -0.029(7)
C39 0.032(5) 0.036(6) 0.062(7) -0.026(5) -0.008(5) -0.010(4)
C40 0.034(5) 0.066(7) 0.060(7) -0.035(6) 0.001(5) -0.016(5)
C41 0.047(6) 0.071(9) 0.057(7) -0.041(7) -0.001(5) 0.002(6)
C42 0.052(7) 0.064(8) 0.043(6) -0.019(6) 0.002(5) -0.010(6)
C43 0.044(6) 0.048(6) 0.044(6) -0.019(5) -0.012(5) 0.014(5)
C44 0.041(6) 0.071(8) 0.058(7) -0.019(6) -0.008(5) -0.019(6)
C45 0.073(9) 0.092(11) 0.090(11) -0.044(9) -0.008(8) -0.055(9)
C46 0.065(8) 0.084(10) 0.113(13) -0.079(10) -0.010(8) -0.017(8)
C47 0.080(11) 0.131(17) 0.055(9) -0.033(10) 0.006(8) -0.001(11)
C48 0.076(9) 0.033(6) 0.061(7) 0.002(5) -0.009(7) -0.014(5)

loop_
_atom_type_symbol
_atom_type_description
_atom_type_scat_dispersion_real
_atom_type_scat_dispersion_imag
_atom_type_scat_source
C C 0.0033 0.0016 'International Tables Vol C Tables 4.2.6.8 and 6.1.1.4'
H H 0.0000 0.0000 'International Tables Vol C Tables 4.2.6.8 and 6.1.1.4'
B B 0.0013 0.0007 'International Tables Vol C Tables 4.2.6.8 and 6.1.1.4'
P P 0.1023 0.0942 'International Tables Vol C Tables 4.2.6.8 and 6.1.1.4'
S S 0.1246 0.1234 'International Tables Vol C Tables 4.2.6.8 and 6.1.1.4'
Rh Rh -1.1178 0.9187 'International Tables Vol C Tables 4.2.6.8 and 6.1.1.4'
Cl Cl 0.1484 0.1585 'International Tables Vol C Tables 4.2.6.8 and 6.1.1.4'

loop_
_geom_angle_atom_site_label_1
_geom_angle_atom_site_label_2
_geom_angle_atom_site_label_3
_geom_angle
C16 Rh1 C19 65.6(5)
C16 Rh1 C17 39.9(4)
C19 Rh1 C17 65.5(5)
C16 Rh1 C18 66.2(4)
C19 Rh1 C18 40.2(4)
C17 Rh1 C18 38.3(5)
C16 Rh1 C15 38.8(5)
C19 Rh1 C15 39.2(5)
C17 Rh1 C15 65.8(4)
C18 Rh1 C15 66.6(4)
C16 Rh1 S1 152.9(4)
C19 Rh1 S1 95.8(4)
C17 Rh1 S1 150.5(3)
C18 Rh1 S1 112.9(3)
C15 Rh1 S1 114.5(4)
C16 Rh1 S2 91.0(3)
C19 Rh1 S2 141.1(3)
C17 Rh1 S2 116.2(4)
C18 Rh1 S2 154.4(3)
C15 Rh1 S2 103.4(4)
S1 Rh1 S2 92.75(10)
C16 Rh1 Cl1 121.3(4)
C19 Rh1 Cl1 126.4(3)
C17 Rh1 Cl1 88.3(3)
C18 Rh1 Cl1 90.3(3)
C15 Rh1 Cl1 153.6(3)
S1 Rh1 Cl1 85.35(11)
S2 Rh1 Cl1 92.10(11)
C1 S1 Rh1 112.1(4)
P1 S2 Rh1 115.97(15)
C9 P1 C3 111.0(5)
C9 P1 C2 105.4(5)
C3 P1 C2 108.2(5)
C9 P1 S2 103.3(4)
C3 P1 S2 113.6(4)
C2 P1 S2 114.9(3)
C2 B3 B4 105.8(11)
C2 B3 B9 106.8(12)
B4 B3 B9 54.7(10)
C2 B3 C1 59.9(7)
B4 B3 C1 58.8(8)
B9 B3 C1 102.8(12)
C2 B3 B8 58.3(8)
B4 B3 B8 107.5(12)
B9 B3 B8 64.3(11)
C1 B3 B8 107.1(11)
B9 B4 B3 63.7(10)
B9 B4 C1 113.3(14)
B3 B4 C1 63.1(9)
B9 B4 B10 60.9(11)
B3 B4 B10 109.5(12)
C1 B4 B10 104.6(12)
B9 B4 B5 113.8(14)
B3 B4 B5 110.6(12)
C1 B4 B5 56.3(8)
B10 B4 B5 61.4(9)
C1 B5 B10 102.4(12)
C1 B5 B4 58.0(9)
B10 B5 B4 56.9(9)
C1 B5 B6 58.7(8)
B10 B5 B6 102.0(12)
B4 B5 B6 103.2(11)
C1 B5 B11 101.4(11)
B10 B5 B11 54.0(11)
B4 B5 B11 98.0(11)
B6 B5 B11 58.3(9)
B7 B6 C2 57.6(7)
B7 B6 C1 104.8(11)
C2 B6 C1 60.3(8)
B7 B6 B11 55.0(9)
C2 B6 B11 99.0(10)
C1 B6 B11 100.8(12)
B7 B6 B5 105.9(12)
C2 B6 B5 103.7(11)
C1 B6 B5 55.0(8)
B11 B6 B5 61.2(10)
B11 B7 C2 112.3(12)
B11 B7 B6 67.9(10)
C2 B7 B6 62.6(7)
B11 B7 B12 59.0(11)
C2 B7 B12 106.2(12)
B6 B7 B12 115.3(14)
B11 B7 B8 109.9(15)
C2 B7 B8 60.2(8)
B6 B7 B8 115.5(11)
B12 B7 B8 59.0(10)
C2 B8 B12 104.0(13)
C2 B8 B7 56.0(8)
B12 B8 B7 60.4(11)
C2 B8 B3 57.8(8)
B12 B8 B3 105.1(13)
B7 B8 B3 102.7(12)
C2 B8 B9 100.3(12)
B12 B8 B9 59.3(12)
B7 B8 B9 103.3(13)
B3 B8 B9 56.3(10)
B4 B9 B10 64.5(12)
B4 B9 B3 61.6(11)
B10 B9 B3 110.6(14)
B4 B9 B12 109.9(15)
B10 B9 B12 58.2(12)
B3 B9 B12 105.2(13)
B4 B9 B8 109.1(14)
B10 B9 B8 104.6(15)
B3 B9 B8 59.5(9)
B12 B9 B8 56.2(10)
B11 B10 B9 110.4(15)
B11 B10 B12 59.0(12)
B9 B10 B12 63.7(12)
B11 B10 B4 109.9(11)
B9 B10 B4 54.6(10)
B12 B10 B4 106.4(12)
B11 B10 B5 64.8(10)
B9 B10 B5 108.8(12)
B12 B10 B5 112.5(14)
B4 B10 B5 61.8(9)
B7 B11 B12 64.4(11)
B7 B11 B10 110.5(14)
B12 B11 B10 60.7(13)
B7 B11 B6 57.1(9)
B12 B11 B6 110.9(11)
B10 B11 B6 109.7(11)
B7 B11 B5 107.0(10)
B12 B11 B5 111.0(14)
B10 B11 B5 61.3(10)
B6 B11 B5 60.5(8)
B11 B12 B10 60.4(12)
B11 B12 B8 109.2(13)
B10 B12 B8 111.3(12)
B11 B12 B7 56.5(11)
B10 B12 B7 104.3(12)
B8 B12 B7 60.7(10)
B11 B12 B9 107.0(14)
B10 B12 B9 58.0(12)
B8 B12 B9 64.5(10)
B7 B12 B9 107.3(11)
B5 C1 B4 65.7(9)
B5 C1 S1 124.6(11)
B4 C1 S1 119.1(9)
B5 C1 C2 111.3(9)
B4 C1 C2 103.3(10)
S1 C1 C2 119.2(7)
B5 C1 B6 66.3(9)
B4 C1 B6 114.4(10)
S1 C1 B6 124.3(9)
C2 C1 B6 58.5(7)
B5 C1 B3 114.4(11)
B4 C1 B3 58.2(8)
S1 C1 B3 111.1(8)
C2 C1 B3 57.3(8)
B6 C1 B3 109.0(10)
B7 C2 B3 113.8(10)
B7 C2 B8 63.9(9)
B3 C2 B8 64.0(8)
B7 C2 B6 59.8(8)
B3 C2 B6 116.1(11)
B8 C2 B6 116.3(10)
B7 C2 C1 107.2(9)
B3 C2 C1 62.8(8)
B8 C2 C1 113.8(10)
B6 C2 C1 61.2(7)
B7 C2 P1 123.3(9)
B3 C2 P1 118.3(7)
B8 C2 P1 123.2(9)
B6 C2 P1 111.4(8)
C1 C2 P1 115.1(7)
C4 C3 C8 118.9(9)
C4 C3 P1 120.7(9)
C8 C3 P1 120.4(8)
C3 C4 C5 121.0(13)
C6 C5 C4 121.9(15)
C5 C6 C7 120.8(12)
C8 C7 C6 117.9(14)
C7 C8 C3 119.2(11)
C10 C9 C14 117.5(11)
C10 C9 P1 120.1(9)
C14 C9 P1 121.8(8)
C9 C10 C11 119.5(13)
C12 C11 C10 122.6(16)
C13 C12 C11 119.0(16)
C12 C13 C14 120.6(15)
C13 C14 C9 120.0(12)
C20 C15 C16 124.9(14)
C20 C15 C19 125.9(14)
C16 C15 C19 107.8(10)
C20 C15 Rh1 136.0(8)
C16 C15 Rh1 69.8(6)
C19 C15 Rh1 69.9(6)
C21 C16 C15 123.2(15)
C21 C16 C17 128.4(17)
C15 C16 C17 108.0(11)
C21 C16 Rh1 129.2(12)
C15 C16 Rh1 71.4(7)
C17 C16 Rh1 70.6(6)
C18 C17 C22 122.0(13)
C18 C17 C16 109.0(11)
C22 C17 C16 128.8(14)
C18 C17 Rh1 71.0(5)
C22 C17 Rh1 129.9(12)
C16 C17 Rh1 69.5(7)
C17 C18 C23 131.1(12)
C17 C18 C19 106.8(9)
C23 C18 C19 122.0(13)
C17 C18 Rh1 70.7(6)
C23 C18 Rh1 126.9(10)
C19 C18 Rh1 69.5(6)
C15 C19 C24 125.6(12)
C15 C19 C18 108.3(10)
C24 C19 C18 126.0(12)
C15 C19 Rh1 70.9(6)
C24 C19 Rh1 127.8(11)
C18 C19 Rh1 70.3(5)
C41 Rh2 C42 38.1(6)
C41 Rh2 C39 64.6(4)
C42 Rh2 C39 64.1(5)
C41 Rh2 C43 64.1(5)
C42 Rh2 C43 38.7(4)
C39 Rh2 C43 37.4(5)
C41 Rh2 C40 39.2(5)
C42 Rh2 C40 66.0(5)
C39 Rh2 C40 40.7(4)
C43 Rh2 C40 66.2(5)
C41 Rh2 S3 115.5(4)
C42 Rh2 S3 153.4(4)
C39 Rh2 S3 113.6(4)
C43 Rh2 S3 150.3(4)
C40 Rh2 S3 94.6(4)
C41 Rh2 S4 152.1(4)
C42 Rh2 S4 114.0(4)
C39 Rh2 S4 105.5(3)
C43 Rh2 S4 91.8(3)
C40 Rh2 S4 144.7(3)
S3 Rh2 S4 92.39(11)
C41 Rh2 Cl2 90.0(3)
C42 Rh2 Cl2 89.8(4)
C39 Rh2 Cl2 152.6(3)
C43 Rh2 Cl2 123.4(3)
C40 Rh2 Cl2 122.7(3)
S3 Rh2 Cl2 85.77(12)
S4 Rh2 Cl2 92.29(12)
C25 S3 Rh2 113.3(4)
P2 S4 Rh2 116.54(15)
C27 P2 C33 109.6(5)
C27 P2 C26 107.1(6)
C33 P2 C26 108.3(4)
C27 P2 S4 103.6(4)
C33 P2 S4 114.0(3)
C26 P2 S4 113.9(4)
C26 B15 C25 57.9(7)
C26 B15 B16 102.7(9)
C25 B15 B16 57.1(8)
C26 B15 B21 103.6(9)
C25 B15 B21 107.2(10)
B16 B15 B21 63.1(10)
C26 B15 B20 58.8(8)
C25 B15 B20 107.0(9)
B16 B15 B20 108.7(10)
B21 B15 B20 58.6(9)
C25 B16 B15 61.2(7)
C25 B16 B17 59.2(8)
B15 B16 B17 110.4(10)
C25 B16 B22 106.4(9)
B15 B16 B22 107.4(12)
B17 B16 B22 61.5(10)
C25 B16 B21 106.8(11)
B15 B16 B21 58.5(8)
B17 B16 B21 110.5(12)
B22 B16 B21 60.2(9)
C25 B17 B18 60.0(9)
C25 B17 B16 57.6(8)
B18 B17 B16 104.9(12)
C25 B17 B22 104.2(12)
B18 B17 B22 102.3(15)
B16 B17 B22 60.3(9)
C25 B17 B23 105.0(13)
B18 B17 B23 58.2(10)
B16 B17 B23 104.6(14)
B22 B17 B23 56.0(10)
C26 B18 C25 58.4(7)
C26 B18 B17 106.0(10)
C25 B18 B17 58.4(9)
C26 B18 B23 106.0(12)
C25 B18 B23 108.4(10)
B17 B18 B23 64.0(10)
C26 B18 B19 59.1(8)
C25 B18 B19 107.8(10)
B17 B18 B19 112.2(12)
B23 B18 B19 60.4(10)
B20 B19 C26 59.2(8)
B20 B19 B24 64.0(9)
C26 B19 B24 104.0(11)
B20 B19 B23 109.1(12)
C26 B19 B23 101.6(12)
B24 B19 B23 56.2(10)
B20 B19 B18 106.4(12)
C26 B19 B18 55.9(8)
B24 B19 B18 102.3(13)
B23 B19 B18 58.1(10)
C26 B20 B19 60.7(8)
C26 B20 B21 103.3(12)
B19 B20 B21 109.2(12)
C26 B20 B15 57.3(7)
B19 B20 B15 109.6(12)
B21 B20 B15 59.7(9)
C26 B20 B24 101.8(11)
B19 B20 B24 59.5(8)
B21 B20 B24 58.7(9)
B15 B20 B24 104.7(12)
B20 B21 B15 61.7(8)
B20 B21 B24 64.0(10)
B15 B21 B24 110.4(10)
B20 B21 B22 107.1(10)
B15 B21 B22 106.4(11)
B24 B21 B22 54.7(11)
B20 B21 B16 107.5(10)
B15 B21 B16 58.4(9)
B24 B21 B16 103.7(12)
B22 B21 B16 59.2(10)
B24 B22 B23 59.8(11)
B24 B22 B16 109.5(12)
B23 B22 B16 108.6(9)
B24 B22 B21 60.5(11)
B23 B22 B21 108.0(12)
B16 B22 B21 60.6(9)
B24 B22 B17 111.1(11)
B23 B22 B17 63.2(10)
B16 B22 B17 58.2(9)
B21 B22 B17 108.0(9)
B24 B23 B22 57.6(11)
B24 B23 B18 108.6(11)
B22 B23 B18 106.0(11)
B24 B23 B19 60.9(10)
B22 B23 B19 106.6(12)
B18 B23 B19 61.5(9)
B24 B23 B17 107.6(12)
B22 B23 B17 60.9(10)
B18 B23 B17 57.8(9)
B19 B23 B17 108.1(10)
B22 B24 B23 62.6(11)
B22 B24 B21 64.7(11)
B23 B24 B21 113.4(14)
B22 B24 B19 112.0(13)
B23 B24 B19 62.9(10)
B21 B24 B19 105.5(11)
B22 B24 B20 109.6(12)
B23 B24 B20 108.3(11)
B21 B24 B20 57.3(9)
B19 B24 B20 56.5(8)
C26 C25 B16 107.1(10)
C26 C25 B17 109.2(11)
B16 C25 B17 63.2(8)
C26 C25 B18 59.0(8)
B16 C25 B18 110.6(10)
B17 C25 B18 61.7(9)
C26 C25 B15 59.0(7)
B16 C25 B15 61.6(8)
B17 C25 B15 114.0(10)
B18 C25 B15 109.3(11)
C26 C25 S3 121.6(8)
B16 C25 S3 125.6(10)
B17 C25 S3 115.4(10)
B18 C25 S3 114.2(8)
B15 C25 S3 125.1(8)
C25 C26 B18 62.7(9)
C25 C26 B15 63.1(8)
B18 C26 B15 115.8(11)
C25 C26 B20 115.2(9)
B18 C26 B20 114.7(10)
B15 C26 B20 63.9(8)
C25 C26 B19 116.0(10)
B18 C26 B19 65.0(10)
B15 C26 B19 114.5(9)
B20 C26 B19 60.1(9)
C25 C26 P2 115.5(8)
B18 C26 P2 119.8(8)
B15 C26 P2 112.7(7)
B20 C26 P2 117.4(9)
B19 C26 P2 121.2(9)
C32 C27 C28 120.3(12)
C32 C27 P2 118.1(10)
C28 C27 P2 121.5(10)
C27 C28 C29 119.3(15)
C30 C29 C28 123.2(17)
C29 C30 C31 114(2)
C30 C31 C32 126(2)
C27 C32 C31 116.8(14)
C38 C33 C34 120.0
C38 C33 P2 123.7(5)
C34 C33 P2 116.3(5)
C33 C34 C35 120.0
C34 C35 C36 120.0
C37 C36 C35 120.0
C38 C37 C36 120.0
C37 C38 C33 120.0
C43 C39 C44 128.0(10)
C43 C39 C40 111.0(10)
C44 C39 C40 120.2(11)
C43 C39 Rh2 72.0(6)
C44 C39 Rh2 131.6(8)
C40 C39 Rh2 71.7(6)
C45 C40 C41 130.6(13)
C45 C40 C39 129.1(12)
C41 C40 C39 100.2(11)
C45 C40 Rh2 129.5(10)
C41 C40 Rh2 66.9(7)
C39 C40 Rh2 67.5(6)
C42 C41 C40 113.2(11)
C42 C41 C46 121.3(14)
C40 C41 C46 124.9(15)
C42 C41 Rh2 72.3(7)
C40 C41 Rh2 73.9(7)
C46 C41 Rh2 128.8(9)
C47 C42 C41 122.8(14)
C47 C42 C43 129.9(16)
C41 C42 C43 107.3(11)
C47 C42 Rh2 124.7(11)
C41 C42 Rh2 69.6(7)
C43 C42 Rh2 71.3(6)
C39 C43 C42 108.3(11)
C39 C43 C48 124.6(10)
C42 C43 C48 127.1(13)
C39 C43 Rh2 70.6(6)
C42 C43 Rh2 70.0(6)
C48 C43 Rh2 125.9(9)

loop_
_geom_bond_atom_site_label_1
_geom_bond_atom_site_label_2
_geom_bond_distance
Rh1 C16 2.163(13)
Rh1 C19 2.171(11)
Rh1 C17 2.178(10)
Rh1 C18 2.182(9)
Rh1 C15 2.184(11)
Rh1 S1 2.385(3)
Rh1 S2 2.401(3)
Rh1 Cl1 2.409(3)
S1 C1 1.750(14)
S2 P1 2.010(4)
P1 C9 1.786(12)
P1 C3 1.806(9)
P1 C2 1.870(12)
B3 C2 1.726(19)
B3 B4 1.74(2)
B3 B9 1.77(2)
B3 C1 1.82(2)
B3 B8 1.83(2)
B4 B9 1.61(3)
B4 C1 1.75(2)
B4 B10 1.79(2)
B4 B5 1.88(2)
B5 C1 1.72(2)
B5 B10 1.87(2)
B5 B6 1.92(3)
B5 B11 1.93(2)
B6 B7 1.70(2)
B6 C2 1.743(16)
B6 C1 1.791(19)
B6 B11 1.87(2)
B7 B11 1.66(3)
B7 C2 1.657(16)
B7 B12 1.79(3)
B7 B8 1.80(3)
B8 C2 1.74(2)
B8 B12 1.76(3)
B8 B9 1.92(3)
B9 B10 1.73(3)
B9 B12 1.83(3)
B10 B11 1.73(3)
B10 B12 1.73(3)
B11 B12 1.70(3)
C1 C2 1.775(18)
C3 C4 1.339(13)
C3 C8 1.428(16)
C4 C5 1.380(16)
C5 C6 1.30(3)
C6 C7 1.42(3)
C7 C8 1.398(16)
C9 C10 1.348(16)
C9 C14 1.461(17)
C10 C11 1.42(2)
C11 C12 1.395(17)
C12 C13 1.32(2)
C13 C14 1.431(19)
C15 C20 1.442(16)
C15 C16 1.44(2)
C15 C19 1.460(18)
C16 C21 1.43(2)
C16 C17 1.483(15)
C17 C18 1.430(18)
C17 C22 1.483(19)
C18 C23 1.445(18)
C18 C19 1.497(15)
C19 C24 1.48(2)
Rh2 C41 2.152(12)
Rh2 C42 2.189(12)
Rh2 C39 2.189(10)
Rh2 C43 2.207(10)
Rh2 C40 2.249(12)
Rh2 S3 2.377(3)
Rh2 S4 2.395(3)
Rh2 Cl2 2.408(3)
S3 C25 1.767(13)
S4 P2 1.996(4)
P2 C27 1.781(13)
P2 C33 1.808(8)
P2 C26 1.905(11)
B15 C26 1.689(16)
B15 C25 1.757(17)
B15 B16 1.76(2)
B15 B21 1.766(18)
B15 B20 1.80(2)
B16 C25 1.684(17)
B16 B17 1.78(2)
B16 B22 1.82(2)
B16 B21 1.85(3)
B17 C25 1.71(2)
B17 B18 1.77(3)
B17 B22 1.84(3)
B17 B23 1.88(3)
B18 C26 1.681(18)
B18 C25 1.74(2)
B18 B23 1.78(2)
B18 B19 1.84(3)
B19 B20 1.73(2)
B19 C26 1.742(19)
B19 B24 1.79(2)
B19 B23 1.82(2)
B20 C26 1.716(19)
B20 B21 1.75(2)
B20 B24 1.87(2)
B21 B24 1.77(2)
B21 B22 1.84(3)
B22 B24 1.66(3)
B22 B23 1.75(2)
B23 B24 1.70(3)
C25 C26 1.67(2)
C27 C32 1.357(18)
C27 C28 1.400(19)
C28 C29 1.46(3)
C29 C30 1.36(3)
C30 C31 1.40(3)
C31 C32 1.458(15)
C33 C38 1.415(7)
C33 C34 1.415(7)
C34 C35 1.415(7)
C35 C36 1.415(7)
C36 C37 1.415(7)
C37 C38 1.415(7)
C39 C43 1.409(19)
C39 C44 1.533(17)
C39 C40 1.545(17)
C40 C45 1.35(2)
C40 C41 1.478(18)
C41 C42 1.42(2)
C41 C46 1.502(17)
C42 C47 1.41(2)
C42 C43 1.456(16)
C43 C48 1.494(17)

loop_
_platon_squeeze_void_nr
_platon_squeeze_void_average_x
_platon_squeeze_void_average_y
_platon_squeeze_void_average_z
_platon_squeeze_void_volume
_platon_squeeze_void_count_electrons
1 0.044 0.521 0.966 416.0 10.0
